data_4026580
loop_
_publ_author_name
'Abigail Albright'
'Daniel Eddings'
'Regina Black'
'Christopher J. Welch'
'Nikolay N. Gerasimchuk'
'Robert E. Gawley'

_publ_contact_author_address
; 
 Department of Chemistry, 
 Temple Hall 456, 
 Missouri State University, 
 Springfield, MO 65897, USA. 
;
_publ_contact_author_email NNGerasimchuk@missouristate.edu
_publ_contact_author_fax '1 417 836 5507'
_publ_contact_author_name 'Prof. Nikolay Gerasimchuk'
_publ_contact_author_phone '1 417 836 5165'
_publ_section_title
;
 Design and Synthesis of C2-Symmetric N-Heterocyclic Carbene Precursors
 and Metal Carbenoids
;
_journal_name_full 'Journal of Organic Chemistry'
_journal_page_first 7341
_journal_page_last 7351
_journal_paper_doi 10.1021/jo2012434
_journal_volume 76
_journal_year 2011
_chemical_absolute_configuration S
_chemical_formula_moiety 'C49 H48 Cl Cu N2, C4 H10 O'
_chemical_formula_sum 'C53 H58 Cl Cu N2 O'
_chemical_formula_weight 838.00
_chemical_name_systematic
; 
 Chiral Cu(I)-Cl-pyrazolyl-complex 
;
_space_group_IT_number 5
_symmetry_cell_setting monoclinic
_symmetry_Int_Tables_number 5
_symmetry_space_group_name_Hall 'C 2y'
_symmetry_space_group_name_H-M 'C 1 2 1'
_atom_sites_solution_hydrogens geom
_atom_sites_solution_primary direct
_atom_sites_solution_secondary difmap
_audit_creation_method SHELXL-97
_cell_angle_alpha 90.00
_cell_angle_beta 115.0970(10)
_cell_angle_gamma 90.00
_cell_formula_units_Z 2
_cell_length_a 15.7516(11)
_cell_length_b 11.2673(8)
_cell_length_c 14.1985(10)
_cell_measurement_reflns_used 26
_cell_measurement_temperature 120(2)
_cell_measurement_theta_max 27.15
_cell_measurement_theta_min 2.54
_cell_volume 2282.0(3)
_computing_cell_refinement 'SAINT (Bruker, 1998)'
_computing_data_collection 'SMART (Bruker, 1998)'
_computing_data_reduction 'SAINT (Bruker, 1998)'
_computing_molecular_graphics 'ORTEP-III (Burnett & Johnson, 1996)'
_computing_publication_material 'CIFTAB (Sheldrick, 1997)'
_computing_structure_refinement 'SHELXL-97 (Sheldrick, 1997)'
_computing_structure_solution 'SHELXS-97 (Sheldrick, 1990)'
_diffrn_ambient_temperature 120(2)
_diffrn_measured_fraction_theta_full 0.999
_diffrn_measured_fraction_theta_max 0.999
_diffrn_measurement_device_type 'Bruker APEX2 CCD area detector'
_diffrn_measurement_method 'omega and phi scans'
_diffrn_radiation_monochromator graphite
_diffrn_radiation_source 'fine-focus sealed tube'
_diffrn_radiation_type MoK\a
_diffrn_radiation_wavelength 0.71073
_diffrn_reflns_av_R_equivalents 0.0509
_diffrn_reflns_av_sigmaI/netI 0.0546
_diffrn_reflns_limit_h_max 20
_diffrn_reflns_limit_h_min -20
_diffrn_reflns_limit_k_max 14
_diffrn_reflns_limit_k_min -14
_diffrn_reflns_limit_l_max 18
_diffrn_reflns_limit_l_min -18
_diffrn_reflns_number 22695
_diffrn_reflns_theta_full 27.51
_diffrn_reflns_theta_max 27.51
_diffrn_reflns_theta_min 1.58
_exptl_absorpt_coefficient_mu 0.576
_exptl_absorpt_correction_T_max 0.9428
_exptl_absorpt_correction_T_min 0.8540
_exptl_absorpt_correction_type numerical
_exptl_absorpt_process_details 'SADABS (Bruker AXS, 2005)'
_exptl_crystal_colour colorless
_exptl_crystal_density_diffrn 1.220
_exptl_crystal_description block
_exptl_crystal_F_000 888
_exptl_crystal_size_max 0.23
_exptl_crystal_size_mid 0.22
_exptl_crystal_size_min 0.20
_refine_diff_density_max 0.564
_refine_diff_density_min -0.475
_refine_diff_density_rms 0.063
_refine_ls_abs_structure_details 'Flack H D (1983), Acta Cryst. A39, 876-881'
_refine_ls_abs_structure_Flack -0.001(12)
_refine_ls_extinction_method none
_refine_ls_goodness_of_fit_ref 1.030
_refine_ls_hydrogen_treatment constr
_refine_ls_matrix_type full
_refine_ls_number_parameters 268
_refine_ls_number_reflns 5257
_refine_ls_number_restraints 1
_refine_ls_restrained_S_all 1.030
_refine_ls_R_factor_all 0.0579
_refine_ls_R_factor_gt 0.0438
_refine_ls_shift/su_max 0.002
_refine_ls_shift/su_mean 0.000
_refine_ls_structure_factor_coef Fsqd
_refine_ls_weighting_details 'calc w=1/[\s^2^(Fo^2^)+(0.0636P)^2^+0.0000P] where P=(Fo^2^+2Fc^2^)/3'
_refine_ls_weighting_scheme calc
_refine_ls_wR_factor_gt 0.1031
_refine_ls_wR_factor_ref 0.1118
_reflns_number_gt 4388
_reflns_number_total 5257
_reflns_threshold_expression >2sigma(I)
_cod_data_source_file jo2012434_si_004.cif
_cod_data_source_block bg-2_crystal-1
_cod_original_sg_symbol_H-M 'C 2'
_cod_database_code 4026580

loop_
_symmetry_equiv_pos_as_xyz
'x, y, z'
'-x, y, -z'
'x+1/2, y+1/2, z'
'-x+1/2, y+1/2, -z'

loop_
_atom_site_label
_atom_site_type_symbol
_atom_site_fract_x
_atom_site_fract_y
_atom_site_fract_z
_atom_site_U_iso_or_equiv
_atom_site_adp_type
_atom_site_occupancy
_atom_site_symmetry_multiplicity
_atom_site_calc_flag
_atom_site_refinement_flags
C1 C 1.0000 0.7410(4) 0.5000 0.0222(9) Uani 1 2 d S
C2 C 0.9751(2) 0.5494(3) 0.5291(2) 0.0260(6) Uani 1 1 d .
H2 H 0.9543 0.4820 0.5536 0.031 Uiso 1 1 calc R
C3 C 0.9033(2) 0.7044(2) 0.5970(2) 0.0233(6) Uani 1 1 d .
C4 C 0.8064(2) 0.6909(2) 0.5430(2) 0.0229(6) Uani 1 1 d .
C5 C 0.7509(2) 0.7202(3) 0.5938(2) 0.0259(6) Uani 1 1 d .
H5 H 0.6849 0.7103 0.5587 0.031 Uiso 1 1 calc R
C6 C 0.7898(2) 0.7635(3) 0.6946(2) 0.0280(6) Uani 1 1 d .
C7 C 0.7266(3) 0.7971(3) 0.7460(3) 0.0413(8) Uani 1 1 d .
H7A H 0.7648 0.8178 0.8189 0.062 Uiso 1 1 calc R
H7B H 0.6859 0.7298 0.7425 0.062 Uiso 1 1 calc R
H7C H 0.6880 0.8654 0.7098 0.062 Uiso 1 1 calc R
C8 C 0.8860(2) 0.7791(3) 0.7445(2) 0.0270(6) Uani 1 1 d .
H8 H 0.9125 0.8114 0.8128 0.032 Uiso 1 1 calc R
C9 C 0.9452(2) 0.7492(2) 0.6982(2) 0.0260(6) Uani 1 1 d .
C10 C 0.7588(2) 0.6487(3) 0.4294(2) 0.0274(6) Uani 1 1 d .
H10 H 0.8095 0.6337 0.4061 0.033 Uiso 1 1 calc R
C11 C 0.7080(2) 0.5320(3) 0.4211(2) 0.0363(7) Uani 1 1 d .
H11A H 0.7530 0.4714 0.4625 0.054 Uiso 1 1 calc R
H11B H 0.6781 0.5069 0.3481 0.054 Uiso 1 1 calc R
H11C H 0.6600 0.5423 0.4472 0.054 Uiso 1 1 calc R
C12 C 0.6975(2) 0.7487(2) 0.3617(2) 0.0262(6) Uani 1 1 d .
C13 C 0.7398(2) 0.8441(3) 0.3359(2) 0.0295(6) Uani 1 1 d .
H13 H 0.8061 0.8450 0.3604 0.035 Uiso 1 1 calc R
C14 C 0.6883(2) 0.9369(3) 0.2761(2) 0.0356(8) Uani 1 1 d .
H14 H 0.7188 1.0009 0.2594 0.043 Uiso 1 1 calc R
C15 C 0.5912(2) 0.9364(3) 0.2401(2) 0.0387(8) Uani 1 1 d .
H15 H 0.5546 0.9998 0.1985 0.046 Uiso 1 1 calc R
C16 C 0.5484(2) 0.8418(3) 0.2658(2) 0.0404(8) Uani 1 1 d .
H16 H 0.4822 0.8410 0.2417 0.048 Uiso 1 1 calc R
C17 C 0.6007(2) 0.7490(3) 0.3258(2) 0.0329(7) Uani 1 1 d .
H17 H 0.5703 0.6851 0.3427 0.040 Uiso 1 1 calc R
C18 C 1.0507(2) 0.7675(3) 0.7564(2) 0.0317(6) Uani 1 1 d .
H18 H 1.0788 0.7473 0.7071 0.038 Uiso 1 1 calc R
C19 C 1.0748(2) 0.8983(4) 0.7881(2) 0.0451(8) Uani 1 1 d .
H19A H 1.0464 0.9222 0.8347 0.068 Uiso 1 1 calc R
H19B H 1.0504 0.9484 0.7258 0.068 Uiso 1 1 calc R
H19C H 1.1430 0.9075 0.8241 0.068 Uiso 1 1 calc R
C20 C 1.0931(2) 0.6825(3) 0.8487(2) 0.0305(7) Uani 1 1 d .
C21 C 1.0900(2) 0.7042(3) 0.9444(2) 0.0368(7) Uani 1 1 d .
H21 H 1.0661 0.7775 0.9559 0.044 Uiso 1 1 calc R
C22 C 1.1216(3) 0.6194(4) 1.0219(3) 0.0433(9) Uani 1 1 d .
H22 H 1.1175 0.6348 1.0857 0.052 Uiso 1 1 calc R
C23 C 1.1587(2) 0.5135(3) 1.0093(2) 0.0386(7) Uani 1 1 d .
H23 H 1.1803 0.4561 1.0633 0.046 Uiso 1 1 calc R
C24 C 1.1640(2) 0.4926(4) 0.9158(2) 0.0445(8) Uani 1 1 d .
H24 H 1.1903 0.4205 0.9058 0.053 Uiso 1 1 calc R
C25 C 1.1310(2) 0.5761(3) 0.8368(3) 0.0386(8) Uani 1 1 d .
H25 H 1.1345 0.5598 0.7729 0.046 Uiso 1 1 calc R
C1S C 0.0819(7) 0.0802(10) 0.0606(7) 0.160(4) Uani 1 1 d .
H12S H 0.1328 0.0215 0.0935 0.191 Uiso 1 1 calc R
H11S H 0.0721 0.1203 0.1173 0.191 Uiso 1 1 calc R
C2S C 0.1145(5) 0.1685(6) 0.0090(9) 0.157(4) Uani 1 1 d .
H22S H 0.1294 0.1298 -0.0439 0.236 Uiso 1 1 calc R
H21S H 0.1707 0.2074 0.0603 0.236 Uiso 1 1 calc R
H23S H 0.0653 0.2279 -0.0241 0.236 Uiso 1 1 calc R
Cl1 Cl 1.0000 1.09482(10) 0.5000 0.0392(3) Uani 1 2 d S
Cu1 Cu 1.0000 0.90824(3) 0.5000 0.02639(14) Uani 1 2 d S
N1 N 0.96080(16) 0.6667(2) 0.54542(17) 0.0228(5) Uani 1 1 d .
O1S O 0.0000 0.0181(7) 0.0000 0.135(2) Uani 1 2 d S

loop_
_atom_site_aniso_label
_atom_site_aniso_U_11
_atom_site_aniso_U_22
_atom_site_aniso_U_33
_atom_site_aniso_U_23
_atom_site_aniso_U_13
_atom_site_aniso_U_12
C1 0.020(2) 0.035(2) 0.0149(18) 0.000 0.0107(15) 0.000
C2 0.0294(16) 0.0241(13) 0.0275(14) 0.0010(11) 0.0148(12) -0.0035(12)
C3 0.0257(15) 0.0266(14) 0.0235(13) 0.0008(11) 0.0161(11) -0.0001(11)
C4 0.0269(15) 0.0215(13) 0.0241(13) 0.0006(10) 0.0144(11) -0.0020(10)
C5 0.0267(16) 0.0277(15) 0.0285(15) 0.0011(12) 0.0167(12) 0.0001(12)
C6 0.0337(17) 0.0298(15) 0.0294(14) 0.0029(12) 0.0218(13) 0.0053(13)
C7 0.045(2) 0.053(2) 0.0387(18) -0.0035(15) 0.0308(16) 0.0072(16)
C8 0.0358(17) 0.0292(14) 0.0210(13) -0.0008(11) 0.0169(12) -0.0013(12)
C9 0.0329(17) 0.0245(14) 0.0237(14) 0.0002(11) 0.0151(12) -0.0035(12)
C10 0.0288(16) 0.0320(16) 0.0238(14) -0.0012(12) 0.0134(12) 0.0030(12)
C11 0.0380(19) 0.0305(17) 0.0374(16) -0.0054(12) 0.0130(14) -0.0016(12)
C12 0.0326(16) 0.0266(14) 0.0226(13) -0.0039(11) 0.0149(12) -0.0018(12)
C13 0.0299(17) 0.0349(16) 0.0242(14) 0.0000(12) 0.0117(12) -0.0028(13)
C14 0.047(2) 0.034(2) 0.0314(15) 0.0012(12) 0.0222(14) 0.0016(13)
C15 0.046(2) 0.040(2) 0.0310(16) 0.0061(12) 0.0174(14) 0.0100(14)
C16 0.0317(18) 0.058(2) 0.0331(16) 0.0103(15) 0.0150(14) 0.0069(15)
C17 0.0306(17) 0.0386(17) 0.0324(16) 0.0038(13) 0.0161(13) -0.0033(13)
C18 0.0305(17) 0.0441(17) 0.0251(14) -0.0043(13) 0.0161(12) -0.0079(14)
C19 0.0468(19) 0.044(2) 0.0425(16) -0.0054(18) 0.0175(14) -0.0154(19)
C20 0.0256(16) 0.0466(18) 0.0193(13) -0.0065(12) 0.0094(12) -0.0066(13)
C21 0.0402(19) 0.0435(19) 0.0280(15) -0.0070(13) 0.0158(13) 0.0029(15)
C22 0.042(2) 0.063(2) 0.0265(16) -0.0060(15) 0.0163(15) 0.0063(17)
C23 0.0366(17) 0.052(2) 0.0245(14) 0.0014(15) 0.0108(12) 0.0080(17)
C24 0.0422(19) 0.058(2) 0.0329(16) -0.0026(17) 0.0154(14) 0.0118(19)
C25 0.0328(18) 0.059(2) 0.0282(16) -0.0074(14) 0.0166(14) 0.0038(15)
C1S 0.138(8) 0.183(9) 0.176(9) -0.087(7) 0.085(7) -0.079(7)
C2S 0.065(4) 0.057(4) 0.312(12) -0.015(5) 0.044(6) 0.001(3)
Cl1 0.0400(7) 0.0266(6) 0.0629(8) 0.000 0.0332(6) 0.000
Cu1 0.0269(3) 0.0275(2) 0.0307(3) 0.000 0.0179(2) 0.000
N1 0.0237(12) 0.0269(12) 0.0224(11) -0.0012(9) 0.0142(9) -0.0017(9)
O1S 0.157(7) 0.130(6) 0.153(6) 0.000 0.101(6) 0.000

loop_
_atom_type_symbol
_atom_type_description
_atom_type_scat_dispersion_real
_atom_type_scat_dispersion_imag
_atom_type_scat_source
C C 0.0033 0.0016 'International Tables Vol C Tables 4.2.6.8 and 6.1.1.4'
H H 0.0000 0.0000 'International Tables Vol C Tables 4.2.6.8 and 6.1.1.4'
N N 0.0061 0.0033 'International Tables Vol C Tables 4.2.6.8 and 6.1.1.4'
O O 0.0106 0.0060 'International Tables Vol C Tables 4.2.6.8 and 6.1.1.4'
Cl Cl 0.1484 0.1585 'International Tables Vol C Tables 4.2.6.8 and 6.1.1.4'
Cu Cu 0.3201 1.2651 'International Tables Vol C Tables 4.2.6.8 and 6.1.1.4'

loop_
_geom_angle_atom_site_label_1
_geom_angle_atom_site_label_2
_geom_angle_atom_site_label_3
_geom_angle
_geom_angle_site_symmetry_1
_geom_angle_site_symmetry_3
N1 C1 N1 103.7(4) 2_756 .
N1 C1 Cu1 128.13(18) 2_756 .
N1 C1 Cu1 128.13(18) . .
C2 C2 N1 106.25(15) 2_756 .
C2 C2 H2 126.9 2_756 .
N1 C2 H2 126.9 . .
C4 C3 C9 122.3(2) . .
C4 C3 N1 117.6(2) . .
C9 C3 N1 120.1(2) . .
C5 C4 C3 118.1(2) . .
C5 C4 C10 118.9(3) . .
C3 C4 C10 122.9(2) . .
C6 C5 C4 121.3(3) . .
C6 C5 H5 119.3 . .
C4 C5 H5 119.3 . .
C5 C6 C8 118.9(3) . .
C5 C6 C7 119.5(3) . .
C8 C6 C7 121.5(3) . .
C6 C7 H7A 109.5 . .
C6 C7 H7B 109.5 . .
H7A C7 H7B 109.5 . .
C6 C7 H7C 109.5 . .
H7A C7 H7C 109.5 . .
H7B C7 H7C 109.5 . .
C6 C8 C9 122.3(3) . .
C6 C8 H8 118.9 . .
C9 C8 H8 118.9 . .
C8 C9 C3 117.0(3) . .
C8 C9 C18 120.4(2) . .
C3 C9 C18 122.5(3) . .
C11 C10 C12 114.7(3) . .
C11 C10 C4 110.9(2) . .
C12 C10 C4 109.2(2) . .
C11 C10 H10 107.3 . .
C12 C10 H10 107.3 . .
C4 C10 H10 107.3 . .
C10 C11 H11A 109.5 . .
C10 C11 H11B 109.5 . .
H11A C11 H11B 109.5 . .
C10 C11 H11C 109.5 . .
H11A C11 H11C 109.5 . .
H11B C11 H11C 109.5 . .
C17 C12 C13 118.4(3) . .
C17 C12 C10 122.4(3) . .
C13 C12 C10 119.2(3) . .
C14 C13 C12 121.8(3) . .
C14 C13 H13 119.1 . .
C12 C13 H13 119.1 . .
C13 C14 C15 119.5(3) . .
C13 C14 H14 120.3 . .
C15 C14 H14 120.3 . .
C16 C15 C14 119.1(3) . .
C16 C15 H15 120.5 . .
C14 C15 H15 120.5 . .
C17 C16 C15 121.0(3) . .
C17 C16 H16 119.5 . .
C15 C16 H16 119.5 . .
C16 C17 C12 120.3(3) . .
C16 C17 H17 119.9 . .
C12 C17 H17 119.9 . .
C9 C18 C20 111.1(2) . .
C9 C18 C19 111.4(3) . .
C20 C18 C19 112.6(2) . .
C9 C18 H18 107.2 . .
C20 C18 H18 107.2 . .
C19 C18 H18 107.2 . .
C18 C19 H19A 109.5 . .
C18 C19 H19B 109.5 . .
H19A C19 H19B 109.5 . .
C18 C19 H19C 109.5 . .
H19A C19 H19C 109.5 . .
H19B C19 H19C 109.5 . .
C25 C20 C21 117.7(3) . .
C25 C20 C18 119.6(3) . .
C21 C20 C18 122.6(3) . .
C22 C21 C20 120.2(3) . .
C22 C21 H21 119.9 . .
C20 C21 H21 119.9 . .
C23 C22 C21 121.7(3) . .
C23 C22 H22 119.1 . .
C21 C22 H22 119.1 . .
C22 C23 C24 118.4(3) . .
C22 C23 H23 120.8 . .
C24 C23 H23 120.8 . .
C23 C24 C25 120.4(3) . .
C23 C24 H24 119.8 . .
C25 C24 H24 119.8 . .
C20 C25 C24 121.6(3) . .
C20 C25 H25 119.2 . .
C24 C25 H25 119.2 . .
O1S C1S C2S 117.6(8) . .
O1S C1S H12S 107.9 . .
C2S C1S H12S 107.9 . .
O1S C1S H11S 107.9 . .
C2S C1S H11S 107.9 . .
H12S C1S H11S 107.2 . .
C1S C2S H22S 109.5 . .
C1S C2S H21S 109.5 . .
H22S C2S H21S 109.5 . .
C1S C2S H23S 109.5 . .
H22S C2S H23S 109.5 . .
H21S C2S H23S 109.5 . .
C1 Cu1 Cl1 180.000(1) . .
C1 N1 C2 111.9(2) . .
C1 N1 C3 124.7(2) . .
C2 N1 C3 123.2(2) . .
C1S O1S C1S 119.9(12) . 2

loop_
_geom_bond_atom_site_label_1
_geom_bond_atom_site_label_2
_geom_bond_distance
_geom_bond_site_symmetry_2
C1 N1 1.354(4) 2_756
C1 N1 1.354(4) .
C1 Cu1 1.885(4) .
C2 C2 1.360(5) 2_756
C2 N1 1.377(4) .
C2 H2 0.9500 .
C3 C4 1.395(4) .
C3 C9 1.397(4) .
C3 N1 1.449(3) .
C4 C5 1.389(4) .
C4 C10 1.537(4) .
C5 C6 1.384(4) .
C5 H5 0.9500 .
C6 C8 1.385(4) .
C6 C7 1.512(4) .
C7 H7A 0.9800 .
C7 H7B 0.9800 .
C7 H7C 0.9800 .
C8 C9 1.391(4) .
C8 H8 0.9500 .
C9 C18 1.524(4) .
C10 C11 1.518(4) .
C10 C12 1.529(4) .
C10 H10 1.0000 .
C11 H11A 0.9800 .
C11 H11B 0.9800 .
C11 H11C 0.9800 .
C12 C17 1.388(4) .
C12 C13 1.393(4) .
C13 C14 1.374(4) .
C13 H13 0.9500 .
C14 C15 1.393(5) .
C14 H14 0.9500 .
C15 C16 1.390(5) .
C15 H15 0.9500 .
C16 C17 1.379(5) .
C16 H16 0.9500 .
C17 H17 0.9500 .
C18 C20 1.530(4) .
C18 C19 1.541(5) .
C18 H18 1.0000 .
C19 H19A 0.9800 .
C19 H19B 0.9800 .
C19 H19C 0.9800 .
C20 C25 1.380(5) .
C20 C21 1.401(4) .
C21 C22 1.381(5) .
C21 H21 0.9500 .
C22 C23 1.374(5) .
C22 H22 0.9500 .
C23 C24 1.384(4) .
C23 H23 0.9500 .
C24 C25 1.385(5) .
C24 H24 0.9500 .
C25 H25 0.9500 .
C1S O1S 1.397(8) .
C1S C2S 1.452(12) .
C1S H12S 0.9900 .
C1S H11S 0.9900 .
C2S H22S 0.9800 .
C2S H21S 0.9800 .
C2S H23S 0.9800 .
Cl1 Cu1 2.1022(12) .
O1S C1S 1.397(8) 2

loop_
_geom_torsion_atom_site_label_1
_geom_torsion_atom_site_label_2
_geom_torsion_atom_site_label_3
_geom_torsion_atom_site_label_4
_geom_torsion
_geom_torsion_site_symmetry_1
_geom_torsion_site_symmetry_4
C9 C3 C4 C5 -1.9(4) . .
N1 C3 C4 C5 176.3(2) . .
C9 C3 C4 C10 176.3(2) . .
N1 C3 C4 C10 -5.5(4) . .
C3 C4 C5 C6 1.1(4) . .
C10 C4 C5 C6 -177.2(3) . .
C4 C5 C6 C8 0.9(4) . .
C4 C5 C6 C7 178.5(3) . .
C5 C6 C8 C9 -2.1(4) . .
C7 C6 C8 C9 -179.7(3) . .
C6 C8 C9 C3 1.3(4) . .
C6 C8 C9 C18 -179.7(3) . .
C4 C3 C9 C8 0.8(4) . .
N1 C3 C9 C8 -177.4(2) . .
C4 C3 C9 C18 -178.2(3) . .
N1 C3 C9 C18 3.6(4) . .
C5 C4 C10 C11 -64.4(3) . .
C3 C4 C10 C11 117.4(3) . .
C5 C4 C10 C12 62.9(3) . .
C3 C4 C10 C12 -115.3(3) . .
C11 C10 C12 C17 22.1(4) . .
C4 C10 C12 C17 -103.0(3) . .
C11 C10 C12 C13 -158.8(3) . .
C4 C10 C12 C13 76.1(3) . .
C17 C12 C13 C14 -0.3(4) . .
C10 C12 C13 C14 -179.4(3) . .
C12 C13 C14 C15 0.1(4) . .
C13 C14 C15 C16 0.1(4) . .
C14 C15 C16 C17 -0.2(5) . .
C15 C16 C17 C12 0.0(5) . .
C13 C12 C17 C16 0.3(4) . .
C10 C12 C17 C16 179.4(3) . .
C8 C9 C18 C20 68.2(3) . .
C3 C9 C18 C20 -112.9(3) . .
C8 C9 C18 C19 -58.2(3) . .
C3 C9 C18 C19 120.7(3) . .
C9 C18 C20 C25 94.7(3) . .
C19 C18 C20 C25 -139.5(3) . .
C9 C18 C20 C21 -81.0(3) . .
C19 C18 C20 C21 44.7(4) . .
C25 C20 C21 C22 -1.8(5) . .
C18 C20 C21 C22 174.0(3) . .
C20 C21 C22 C23 1.6(6) . .
C21 C22 C23 C24 -0.1(5) . .
C22 C23 C24 C25 -1.0(5) . .
C21 C20 C25 C24 0.7(5) . .
C18 C20 C25 C24 -175.2(3) . .
C23 C24 C25 C20 0.7(5) . .
N1 C1 Cu1 Cl1 0(100) 2_756 .
N1 C1 Cu1 Cl1 0(100) . .
N1 C1 N1 C2 0.07(14) 2_756 .
Cu1 C1 N1 C2 -179.93(14) . .
N1 C1 N1 C3 -174.6(3) 2_756 .
Cu1 C1 N1 C3 5.4(3) . .
C2 C2 N1 C1 -0.2(4) 2_756 .
C2 C2 N1 C3 174.6(3) 2_756 .
C4 C3 N1 C1 102.3(3) . .
C9 C3 N1 C1 -79.4(3) . .
C4 C3 N1 C2 -71.7(3) . .
C9 C3 N1 C2 106.5(3) . .
C2S C1S O1S C1S -53.8(8) . 2
